data_7203134
loop_
_publ_author_name
'Srinivas, K.'
'Sitha, Sanyasi'
'Rao, V. Jayathirtha'
'Bhanuprakash, K.'
'Ravikumar, K.'

_publ_section_title
;
 NLO Activity in some non-conjugated 3D triazine derivatives: a
 non-centrosymmetric crystal through conformational flexibility
;
_journal_issue 5
_journal_name_full 'Journal of Materials Chemistry'
_journal_page_first 496
_journal_paper_doi 10.1039/b512362c
_journal_volume 16
_journal_year 2006
_chemical_formula_moiety 'C24 H21 N3 O3'
_chemical_formula_sum 'C24 H21 N3 O3'
_chemical_formula_weight 399.44
_chemical_melting_point 369
_chemical_name_systematic
;
2,4,6-Tris(benzyloxy)-1,3,5-triazine
;
_space_group_IT_number 29
_symmetry_cell_setting orthorhombic
_symmetry_space_group_name_Hall 'P 2c -2ac'
_symmetry_space_group_name_H-M 'P c a 21'
_atom_sites_solution_hydrogens geom
_atom_sites_solution_primary direct
_atom_sites_solution_secondary difmap
_audit_creation_method SHELXL-97
_cell_angle_alpha 90.00
_cell_angle_beta 90.00
_cell_angle_gamma 90.00
_cell_formula_units_Z 4
_cell_length_a 23.4804(13)
_cell_length_b 11.7367(7)
_cell_length_c 7.3650(4)
_cell_measurement_reflns_used 5872
_cell_measurement_temperature 273(2)
_cell_measurement_theta_max 25.35
_cell_measurement_theta_min 2.46
_cell_volume 2029.7(2)
_computing_cell_refinement 'SAINT (Bruker, 2001b)'
_computing_data_collection 'SMART (Bruker, 2001a)'
_computing_data_reduction SAINT
_computing_molecular_graphics 'Ortep-3 (Farrugia, 1997)'
_computing_publication_material SHELXL97
_computing_structure_refinement 'SHELXL-97 (Sheldrick, 1997)'
_computing_structure_solution 'SHELXS-97 (Sheldrick, 1997)'
_diffrn_ambient_temperature 273(2)
_diffrn_measured_fraction_theta_full 0.980
_diffrn_measured_fraction_theta_max 0.980
_diffrn_measurement_device 'Bruker SMART APEX CCD area-detector'
_diffrn_measurement_device_type 'CCD Area Detector'
_diffrn_measurement_method '\w scan'
_diffrn_radiation_monochromator graphite
_diffrn_radiation_source 'fine-focus sealed tube'
_diffrn_radiation_type MoK\a
_diffrn_radiation_wavelength 0.71073
_diffrn_reflns_av_R_equivalents 0.0306
_diffrn_reflns_av_sigmaI/netI 0.0269
_diffrn_reflns_limit_h_max 30
_diffrn_reflns_limit_h_min -23
_diffrn_reflns_limit_k_max 15
_diffrn_reflns_limit_k_min -11
_diffrn_reflns_limit_l_max 9
_diffrn_reflns_limit_l_min -9
_diffrn_reflns_number 11286
_diffrn_reflns_theta_full 28.02
_diffrn_reflns_theta_max 28.02
_diffrn_reflns_theta_min 1.73
_diffrn_standards_number 0
_exptl_absorpt_coefficient_mu 0.088
_exptl_absorpt_correction_type none
_exptl_crystal_colour colorless
_exptl_crystal_density_diffrn 1.307
_exptl_crystal_density_method 'not measured'
_exptl_crystal_description needle
_exptl_crystal_F_000 840
_exptl_crystal_size_max 0.25
_exptl_crystal_size_mid 0.20
_exptl_crystal_size_min 0.15
_refine_diff_density_max 0.189
_refine_diff_density_min -0.217
_refine_diff_density_rms 0.036
_refine_ls_extinction_method none
_refine_ls_goodness_of_fit_ref 1.139
_refine_ls_hydrogen_treatment mixed
_refine_ls_matrix_type full
_refine_ls_number_parameters 271
_refine_ls_number_reflns 2591
_refine_ls_number_restraints 1
_refine_ls_restrained_S_all 1.139
_refine_ls_R_factor_all 0.0529
_refine_ls_R_factor_gt 0.0483
_refine_ls_shift/su_max 0.000
_refine_ls_shift/su_mean 0.000
_refine_ls_structure_factor_coef Fsqd
_refine_ls_weighting_details 'calc w=1/[\s^2^(Fo^2^)+(0.0584P)^2^+0.3163P] where P=(Fo^2^+2Fc^2^)/3'
_refine_ls_weighting_scheme calc
_refine_ls_wR_factor_gt 0.1150
_refine_ls_wR_factor_ref 0.1177
_reflns_number_gt 2382
_reflns_number_total 2591
_reflns_threshold_expression I>2\s(I)
_cod_data_source_file b512362c.txt
_cod_data_source_block pu30
_cod_depositor_comments
;
The following automatic conversions were performed:
'_symmetry_cell_setting' value 'Orthorhombic' changed to 'orthorhombic'
according to '/home/saulius/struct/CIF-dictionaries/cif_core.dic'
dictionary named 'cif_core.dic' version 2.4.1 from 2010-06-29.

Automatic conversion script
Id: cif_fix_enum 1527 2010-12-29 10:47:43Z saulius 
;
_cod_original_sg_symbol_H-M 'P ca21'
_cod_database_code 7203134

loop_
_symmetry_equiv_pos_as_xyz
'x, y, z'
'-x, -y, z+1/2'
'x+1/2, -y, z'
'-x+1/2, y, z+1/2'

loop_
_atom_site_label
_atom_site_type_symbol
_atom_site_fract_x
_atom_site_fract_y
_atom_site_fract_z
_atom_site_U_iso_or_equiv
_atom_site_adp_type
_atom_site_occupancy
_atom_site_symmetry_multiplicity
_atom_site_calc_flag
_atom_site_refinement_flags
_atom_site_disorder_assembly
_atom_site_disorder_group
O1 O 0.33855(7) 0.86554(13) 0.1806(3) 0.0432(4) Uani 1 1 d . . .
O2 O 0.25924(7) 1.19660(13) 0.3645(3) 0.0430(5) Uani 1 1 d . . .
N1 N 0.30191(9) 1.03095(16) 0.2732(3) 0.0376(5) Uani 1 1 d . . .
O3 O 0.14810(7) 0.90898(14) 0.1571(3) 0.0424(4) Uani 1 1 d . . .
N2 N 0.20141(9) 1.05883(17) 0.2632(3) 0.0382(5) Uani 1 1 d . . .
N3 N 0.24156(8) 0.88224(15) 0.1681(3) 0.0380(5) Uani 1 1 d . . .
C3 C 0.19853(10) 0.9543(2) 0.1987(4) 0.0343(5) Uani 1 1 d . . .
C4 C 0.25509(11) 1.09132(18) 0.2981(4) 0.0350(5) Uani 1 1 d . . .
C1 C 0.29164(10) 0.92684(19) 0.2071(4) 0.0350(5) Uani 1 1 d . . .
C6 C 0.31352(10) 1.3590(2) 0.4626(4) 0.0370(5) Uani 1 1 d . . .
C21 C 0.04940(11) 0.8173(2) 0.0078(4) 0.0419(6) Uani 1 1 d . . .
H21 H 0.0844 0.7891 -0.0309 0.050 Uiso 1 1 calc R . .
C20 C 0.04739(10) 0.9153(2) 0.1109(4) 0.0361(5) Uani 1 1 d . . .
C14 C 0.39118(12) 0.5819(2) 0.1332(4) 0.0456(6) Uani 1 1 d . . .
H14 H 0.3608 0.5451 0.1889 0.055 Uiso 1 1 calc R . .
C25 C -0.00518(10) 0.9566(2) 0.1659(5) 0.0430(6) Uani 1 1 d . . .
H25 H -0.0072 1.0228 0.2351 0.052 Uiso 1 1 calc R . .
C19 C 0.09942(10) 0.9830(2) 0.1590(5) 0.0461(7) Uani 1 1 d . . .
H19A H 0.1047 1.0442 0.0721 0.055 Uiso 1 1 calc R . .
H19B H 0.0949 1.0164 0.2787 0.055 Uiso 1 1 calc R . .
C13 C 0.38599(11) 0.69478(19) 0.0826(4) 0.0359(5) Uani 1 1 d . . .
C5 C 0.31603(11) 1.2399(2) 0.3913(5) 0.0482(7) Uani 1 1 d . . .
H5A H 0.3366 1.2388 0.2770 0.058 Uiso 1 1 calc R . .
H5B H 0.3363 1.1917 0.4767 0.058 Uiso 1 1 calc R . .
C23 C -0.05215(12) 0.8028(3) 0.0162(5) 0.0539(8) Uani 1 1 d . . .
H23 H -0.0855 0.7653 -0.0165 0.065 Uiso 1 1 calc R . .
C15 C 0.44147(14) 0.5234(2) 0.1016(5) 0.0547(8) Uani 1 1 d . . .
H15 H 0.4448 0.4476 0.1369 0.066 Uiso 1 1 calc R . .
C7 C 0.27108(11) 1.4344(2) 0.4113(4) 0.0422(6) Uani 1 1 d . . .
H7 H 0.2414 1.4098 0.3373 0.051 Uiso 1 1 calc R . .
C12 C 0.32972(11) 0.7529(2) 0.1052(5) 0.0430(6) Uani 1 1 d . . .
H12A H 0.3108 0.7589 -0.0116 0.052 Uiso 1 1 calc R . .
H12B H 0.3056 0.7086 0.1855 0.052 Uiso 1 1 calc R . .
C24 C -0.05460(11) 0.9002(3) 0.1187(5) 0.0512(7) Uani 1 1 d . . .
H24 H -0.0897 0.9284 0.1566 0.061 Uiso 1 1 calc R . .
C22 C 0.00006(12) 0.7607(2) -0.0384(4) 0.0497(7) Uani 1 1 d . . .
H22 H 0.0019 0.6940 -0.1064 0.060 Uiso 1 1 calc R . .
C16 C 0.48611(13) 0.5764(3) 0.0189(5) 0.0581(8) Uani 1 1 d . . .
H16 H 0.5196 0.5367 -0.0040 0.070 Uiso 1 1 calc R . .
C11 C 0.35644(12) 1.3974(3) 0.5748(5) 0.0524(7) Uani 1 1 d . . .
H11 H 0.3847 1.3473 0.6131 0.063 Uiso 1 1 calc R . .
C10 C 0.35779(14) 1.5107(3) 0.6312(5) 0.0611(9) Uani 1 1 d . . .
H10 H 0.3872 1.5363 0.7052 0.073 Uiso 1 1 calc R . .
C17 C 0.48133(14) 0.6887(3) -0.0304(5) 0.0623(9) Uani 1 1 d . . .
H17 H 0.5119 0.7254 -0.0854 0.075 Uiso 1 1 calc R . .
C9 C 0.31589(15) 1.5842(3) 0.5778(5) 0.0583(9) Uani 1 1 d . . .
H9 H 0.3167 1.6600 0.6147 0.070 Uiso 1 1 calc R . .
C8 C 0.27284(13) 1.5456(2) 0.4701(4) 0.0510(7) Uani 1 1 d . . .
H8 H 0.2440 1.5955 0.4356 0.061 Uiso 1 1 calc R . .
C18 C 0.43156(13) 0.7476(2) 0.0008(4) 0.0496(7) Uani 1 1 d . . .
H18 H 0.4287 0.8236 -0.0336 0.060 Uiso 1 1 calc R . .

loop_
_atom_site_aniso_label
_atom_site_aniso_U_11
_atom_site_aniso_U_22
_atom_site_aniso_U_33
_atom_site_aniso_U_23
_atom_site_aniso_U_13
_atom_site_aniso_U_12
O1 0.0306(8) 0.0323(8) 0.0667(12) -0.0100(9) -0.0049(9) 0.0035(7)
O2 0.0325(10) 0.0308(8) 0.0658(13) -0.0096(9) -0.0003(9) 0.0002(7)
N1 0.0296(10) 0.0319(10) 0.0513(13) -0.0036(10) -0.0007(9) 0.0004(8)
O3 0.0272(8) 0.0363(9) 0.0638(12) -0.0076(9) -0.0010(8) -0.0009(7)
N2 0.0302(10) 0.0333(10) 0.0510(13) -0.0040(10) 0.0011(9) 0.0006(8)
N3 0.0312(10) 0.0308(9) 0.0518(13) -0.0037(10) -0.0034(10) -0.0006(8)
C3 0.0302(11) 0.0334(11) 0.0392(12) 0.0011(10) 0.0015(10) -0.0030(9)
C4 0.0345(12) 0.0294(10) 0.0410(13) 0.0000(10) 0.0002(10) 0.0002(10)
C1 0.0348(12) 0.0305(11) 0.0396(13) -0.0019(10) -0.0011(10) 0.0020(9)
C6 0.0341(12) 0.0295(12) 0.0473(14) -0.0014(11) 0.0050(11) -0.0025(10)
C21 0.0364(13) 0.0413(14) 0.0480(14) -0.0005(12) 0.0065(11) 0.0018(11)
C20 0.0318(12) 0.0353(11) 0.0412(13) 0.0035(10) 0.0014(10) 0.0003(10)
C14 0.0470(15) 0.0355(12) 0.0544(16) 0.0000(12) 0.0071(13) 0.0027(11)
C25 0.0367(13) 0.0398(13) 0.0526(15) -0.0012(12) 0.0048(12) 0.0047(11)
C19 0.0300(12) 0.0369(12) 0.0714(19) -0.0066(14) 0.0015(13) 0.0023(10)
C13 0.0371(13) 0.0326(11) 0.0381(12) -0.0053(10) -0.0033(11) 0.0024(10)
C5 0.0321(13) 0.0325(13) 0.080(2) -0.0079(14) -0.0005(14) 0.0008(10)
C23 0.0387(15) 0.0578(18) 0.0651(19) 0.0101(15) -0.0100(14) -0.0165(13)
C15 0.0632(19) 0.0385(13) 0.0623(18) 0.0007(14) -0.0011(16) 0.0160(13)
C7 0.0438(14) 0.0381(13) 0.0448(15) -0.0047(11) -0.0019(12) 0.0031(11)
C12 0.0371(13) 0.0293(11) 0.0626(16) -0.0055(12) -0.0038(12) 0.0012(10)
C24 0.0290(13) 0.0582(16) 0.0664(19) 0.0077(16) 0.0052(13) 0.0050(12)
C22 0.0556(17) 0.0415(15) 0.0520(16) -0.0061(13) -0.0011(14) -0.0093(13)
C16 0.0438(16) 0.068(2) 0.0626(19) -0.0107(17) 0.0020(15) 0.0226(14)
C11 0.0399(15) 0.0551(16) 0.0621(18) -0.0070(15) -0.0049(13) 0.0000(13)
C10 0.0576(18) 0.0644(19) 0.061(2) -0.0236(17) 0.0021(15) -0.0223(16)
C17 0.0487(17) 0.071(2) 0.067(2) 0.0044(18) 0.0178(16) 0.0024(15)
C9 0.073(2) 0.0377(14) 0.0639(19) -0.0183(14) 0.0221(17) -0.0079(14)
C8 0.0628(18) 0.0395(14) 0.0505(17) -0.0014(13) 0.0094(15) 0.0101(13)
C18 0.0516(16) 0.0400(14) 0.0573(18) 0.0090(13) 0.0048(14) 0.0029(13)

loop_
_atom_type_symbol
_atom_type_description
_atom_type_scat_dispersion_real
_atom_type_scat_dispersion_imag
_atom_type_scat_source
C C 0.0033 0.0000 'International Tables Vol C Tables 4.2.6.8 and 6.1.1.4'
H H 0.0000 0.0000 'International Tables Vol C Tables 4.2.6.8 and 6.1.1.4'
N N 0.0061 0.0000 'International Tables Vol C Tables 4.2.6.8 and 6.1.1.4'
O O 0.0106 0.0000 'International Tables Vol C Tables 4.2.6.8 and 6.1.1.4'

loop_
_geom_angle_atom_site_label_1
_geom_angle_atom_site_label_2
_geom_angle_atom_site_label_3
_geom_angle
_geom_angle_site_symmetry_1
_geom_angle_site_symmetry_3
_geom_angle_publ_flag
C1 O1 C12 115.55(18) . . ?
C4 O2 C5 116.43(19) . . ?
C4 N1 C1 113.0(2) . . ?
C3 O3 C19 117.57(18) . . ?
C3 N2 C4 112.5(2) . . ?
C1 N3 C3 112.70(19) . . ?
N2 C3 O3 120.0(2) . . ?
N2 C3 N3 127.7(2) . . ?
O3 C3 N3 112.3(2) . . ?
N1 C4 O2 119.2(2) . . ?
N1 C4 N2 127.1(2) . . ?
O2 C4 N2 113.7(2) . . ?
N3 C1 O1 119.4(2) . . ?
N3 C1 N1 127.1(2) . . ?
O1 C1 N1 113.5(2) . . ?
C11 C6 C7 118.7(2) . . ?
C11 C6 C5 119.2(2) . . ?
C7 C6 C5 122.0(2) . . ?
C22 C21 C20 120.6(2) . . ?
C22 C21 H21 119.7 . . ?
C20 C21 H21 119.7 . . ?
C21 C20 C25 118.9(2) . . ?
C21 C20 C19 123.0(2) . . ?
C25 C20 C19 118.1(2) . . ?
C13 C14 C15 120.3(3) . . ?
C13 C14 H14 119.8 . . ?
C15 C14 H14 119.8 . . ?
C24 C25 C20 120.5(3) . . ?
C24 C25 H25 119.8 . . ?
C20 C25 H25 119.8 . . ?
O3 C19 C20 108.96(19) . . ?
O3 C19 H19A 109.9 . . ?
C20 C19 H19A 109.9 . . ?
O3 C19 H19B 109.9 . . ?
C20 C19 H19B 109.9 . . ?
H19A C19 H19B 108.3 . . ?
C18 C13 C14 118.8(2) . . ?
C18 C13 C12 122.0(2) . . ?
C14 C13 C12 119.0(2) . . ?
O2 C5 C6 110.0(2) . . ?
O2 C5 H5A 109.7 . . ?
C6 C5 H5A 109.7 . . ?
O2 C5 H5B 109.7 . . ?
C6 C5 H5B 109.7 . . ?
H5A C5 H5B 108.2 . . ?
C24 C23 C22 119.7(3) . . ?
C24 C23 H23 120.1 . . ?
C22 C23 H23 120.1 . . ?
C16 C15 C14 120.2(3) . . ?
C16 C15 H15 119.9 . . ?
C14 C15 H15 119.9 . . ?
C8 C7 C6 119.9(3) . . ?
C8 C7 H7 120.0 . . ?
C6 C7 H7 120.0 . . ?
O1 C12 C13 109.41(19) . . ?
O1 C12 H12A 109.8 . . ?
C13 C12 H12A 109.8 . . ?
O1 C12 H12B 109.8 . . ?
C13 C12 H12B 109.8 . . ?
H12A C12 H12B 108.2 . . ?
C23 C24 C25 120.2(3) . . ?
C23 C24 H24 119.9 . . ?
C25 C24 H24 119.9 . . ?
C21 C22 C23 120.1(3) . . ?
C21 C22 H22 119.9 . . ?
C23 C22 H22 119.9 . . ?
C15 C16 C17 119.6(3) . . ?
C15 C16 H16 120.2 . . ?
C17 C16 H16 120.2 . . ?
C6 C11 C10 120.5(3) . . ?
C6 C11 H11 119.8 . . ?
C10 C11 H11 119.8 . . ?
C9 C10 C11 120.0(3) . . ?
C9 C10 H10 120.0 . . ?
C11 C10 H10 120.0 . . ?
C16 C17 C18 120.5(3) . . ?
C16 C17 H17 119.8 . . ?
C18 C17 H17 119.8 . . ?
C8 C9 C10 119.5(3) . . ?
C8 C9 H9 120.3 . . ?
C10 C9 H9 120.3 . . ?
C9 C8 C7 121.4(3) . . ?
C9 C8 H8 119.3 . . ?
C7 C8 H8 119.3 . . ?
C13 C18 C17 120.5(3) . . ?
C13 C18 H18 119.8 . . ?
C17 C18 H18 119.8 . . ?

loop_
_geom_bond_atom_site_label_1
_geom_bond_atom_site_label_2
_geom_bond_distance
_geom_bond_site_symmetry_2
_geom_bond_publ_flag
O1 C1 1.330(3) . ?
O1 C12 1.449(3) . ?
O2 C4 1.333(3) . ?
O2 C5 1.440(3) . ?
N1 C4 1.321(3) . ?
N1 C1 1.337(3) . ?
O3 C3 1.334(3) . ?
O3 C19 1.436(3) . ?
N2 C3 1.317(3) . ?
N2 C4 1.342(3) . ?
N3 C1 1.319(3) . ?
N3 C3 1.337(3) . ?
C6 C11 1.379(4) . ?
C6 C7 1.385(3) . ?
C6 C5 1.494(3) . ?
C21 C22 1.378(4) . ?
C21 C20 1.379(4) . ?
C21 H21 0.9300 . ?
C20 C25 1.387(3) . ?
C20 C19 1.500(3) . ?
C14 C13 1.381(3) . ?
C14 C15 1.386(4) . ?
C14 H14 0.9300 . ?
C25 C24 1.380(4) . ?
C25 H25 0.9300 . ?
C19 H19A 0.9700 . ?
C19 H19B 0.9700 . ?
C13 C18 1.376(4) . ?
C13 C12 1.496(3) . ?
C5 H5A 0.9700 . ?
C5 H5B 0.9700 . ?
C23 C24 1.372(4) . ?
C23 C22 1.382(4) . ?
C23 H23 0.9300 . ?
C15 C16 1.363(5) . ?
C15 H15 0.9300 . ?
C7 C8 1.376(4) . ?
C7 H7 0.9300 . ?
C12 H12A 0.9700 . ?
C12 H12B 0.9700 . ?
C24 H24 0.9300 . ?
C22 H22 0.9300 . ?
C16 C17 1.372(5) . ?
C16 H16 0.9300 . ?
C11 C10 1.394(4) . ?
C11 H11 0.9300 . ?
C10 C9 1.367(5) . ?
C10 H10 0.9300 . ?
C17 C18 1.377(4) . ?
C17 H17 0.9300 . ?
C9 C8 1.362(5) . ?
C9 H9 0.9300 . ?
C8 H8 0.9300 . ?
C18 H18 0.9300 . ?

loop_
_geom_torsion_atom_site_label_1
_geom_torsion_atom_site_label_2
_geom_torsion_atom_site_label_3
_geom_torsion_atom_site_label_4
_geom_torsion
_geom_torsion_site_symmetry_1
_geom_torsion_site_symmetry_2
_geom_torsion_site_symmetry_3
_geom_torsion_site_symmetry_4
_geom_torsion_publ_flag
C4 N2 C3 O3 179.9(2) . . . . ?
C4 N2 C3 N3 0.4(4) . . . . ?
C19 O3 C3 N2 9.2(4) . . . . ?
C19 O3 C3 N3 -171.2(2) . . . . ?
C1 N3 C3 N2 -1.1(4) . . . . ?
C1 N3 C3 O3 179.3(2) . . . . ?
C1 N1 C4 O2 179.6(2) . . . . ?
C1 N1 C4 N2 -0.5(4) . . . . ?
C5 O2 C4 N1 4.6(3) . . . . ?
C5 O2 C4 N2 -175.2(2) . . . . ?
C3 N2 C4 N1 0.5(4) . . . . ?
C3 N2 C4 O2 -179.6(2) . . . . ?
C3 N3 C1 O1 -178.9(2) . . . . ?
C3 N3 C1 N1 1.1(4) . . . . ?
C12 O1 C1 N3 1.3(4) . . . . ?
C12 O1 C1 N1 -178.7(2) . . . . ?
C4 N1 C1 N3 -0.3(4) . . . . ?
C4 N1 C1 O1 179.7(2) . . . . ?
C22 C21 C20 C25 -0.6(4) . . . . ?
C22 C21 C20 C19 -177.5(3) . . . . ?
C21 C20 C25 C24 0.3(4) . . . . ?
C19 C20 C25 C24 177.3(3) . . . . ?
C3 O3 C19 C20 -179.3(2) . . . . ?
C21 C20 C19 O3 -25.8(4) . . . . ?
C25 C20 C19 O3 157.4(3) . . . . ?
C15 C14 C13 C18 -0.1(4) . . . . ?
C15 C14 C13 C12 175.2(3) . . . . ?
C4 O2 C5 C6 178.9(2) . . . . ?
C11 C6 C5 O2 149.5(3) . . . . ?
C7 C6 C5 O2 -34.2(4) . . . . ?
C13 C14 C15 C16 -0.5(5) . . . . ?
C11 C6 C7 C8 1.0(4) . . . . ?
C5 C6 C7 C8 -175.3(3) . . . . ?
C1 O1 C12 C13 179.8(2) . . . . ?
C18 C13 C12 O1 -48.4(4) . . . . ?
C14 C13 C12 O1 136.4(3) . . . . ?
C22 C23 C24 C25 0.6(5) . . . . ?
C20 C25 C24 C23 -0.2(5) . . . . ?
C20 C21 C22 C23 1.0(5) . . . . ?
C24 C23 C22 C21 -1.0(5) . . . . ?
C14 C15 C16 C17 1.0(5) . . . . ?
C7 C6 C11 C10 -1.7(4) . . . . ?
C5 C6 C11 C10 174.7(3) . . . . ?
C6 C11 C10 C9 1.1(5) . . . . ?
C15 C16 C17 C18 -0.9(6) . . . . ?
C11 C10 C9 C8 0.3(5) . . . . ?
C10 C9 C8 C7 -1.0(5) . . . . ?
C6 C7 C8 C9 0.4(4) . . . . ?
C14 C13 C18 C17 0.2(5) . . . . ?
C12 C13 C18 C17 -174.9(3) . . . . ?
C16 C17 C18 C13 0.3(5) . . . . ?

loop_
_cod_related_entry_id
_cod_related_entry_database
_cod_related_entry_code
1 ChemSpider 195809
